data_2104516
loop_
_publ_author_name
'Marsh, Richard E.'

_publ_section_title
;
 Space groups <i>P</i>1 and <i>Cc</i>: how are they doing?
;
_journal_coeditor_code BK5088
_journal_issue 6
_journal_name_full 'Acta Crystallographica Section B'
_journal_page_first 782
_journal_page_last 783
_journal_paper_doi 10.1107/S0108768109046448
_journal_volume 65
_journal_year 2009
_chemical_formula_moiety 'C26 H24 Fe N6 Se2 '
_chemical_formula_sum 'C26 H24 Fe N6 Se2'
_chemical_formula_weight 634.28
_chemical_name_systematic
;
catena-{bis(mu(2)-1,2-bis(4-pyridyl)ethane)-bis(isoselenocyanato)-iron(ii)}
;
_space_group_IT_number 15
_symmetry_cell_setting monoclinic
_symmetry_Int_Tables_number 15
_symmetry_space_group_name_Hall '-C 2yc'
_symmetry_space_group_name_H-M 'C 1 2/c 1'
_cell_angle_alpha 90
_cell_angle_beta 112.783(2)
_cell_angle_gamma 90
_cell_formula_units_Z 4
_cell_length_a 19.8440(8)
_cell_length_b 10.0760(3)
_cell_length_c 15.3390(8)
_cell_measurement_temperature 296.1
_cell_volume 2827.7(2)
_diffrn_radiation_type 'Mo K\a'
_diffrn_radiation_wavelength 0.7107
_exptl_crystal_density_diffrn 1.490
_exptl_crystal_F_000 1264.00
_cod_data_source_file bk5088.cif
_cod_data_source_block DELJAG
_cod_original_sg_symbol_H-M C2/c
_cod_original_formula_sum 'C26 H24 Fe N6 Se2 '
_cod_database_code 2104516

loop_
_symmetry_equiv_pos_as_xyz
'x, y, z'
'-x, y, 1/2-z'
'1/2+x, 1/2+y, z'
'1/2-x, 1/2+y, 1/2-z'
'-x, -y, -z'
'x, -y, -1/2+z'
'1/2-x, 1/2-y, -z'
'1/2+x, 1/2-y, -1/2+z'

loop_
_atom_site_label
_atom_site_type_symbol
_atom_site_fract_x
_atom_site_fract_y
_atom_site_fract_z
_atom_site_occupancy
Fe1 Fe 0.5 0.98698 0.25 1
Se1 Se 0.7172 1.0892 0.1753 1
N1 N 0.5828 0.9950 0.1924 1
N2 N 0.5562 0.8265 0.3531 1
N3 N 0.5656 0.1440 0.3507 1
C1 C 0.6356 1.0315 0.1851 1
C2 C 0.6242 0.7870 0.3698 1
C3 C 0.6599 0.6915 0.4356 1
C4 C 0.6274 0.6340 0.4915 1
C5 C 0.5571 0.6730 0.4745 1
C6 C 0.5234 0.7670 0.4050 1
C7 C 0.6680 0.5385 0.5706 1
C8 C 0.7106 0.4280 0.5442 1
C9 C 0.6606 0.3290 0.4762 1
C10 C 0.6316 0.2225 0.5084 1
C11 C 0.5853 0.1343 0.4445 1
C12 C 0.5935 0.2460 0.3194 1
C13 C 0.6402 0.3385 0.3786 1
H1 H 0.6482 0.8272 0.3336 1
H2 H 0.7077 0.6642 0.4436 1
H3 H 0.5324 0.6358 0.5102 1
H4 H 0.4750 0.7940 0.3939 1
H5 H 0.6329 0.4945 0.5877 1
H6 H 0.6996 0.5876 0.6226 1
H7 H 0.7381 0.4702 0.5134 1
H8 H 0.7427 0.3838 0.5991 1
H9 H 0.6442 0.2128 0.5745 1
H10 H 0.5658 0.0628 0.4677 1
H11 H 0.5806 0.2538 0.2532 1
H12 H 0.6582 0.4098 0.3534 1

loop_
_geom_angle_atom_site_label_1
_geom_angle_atom_site_label_2
_geom_angle_atom_site_label_3
_geom_angle
_geom_angle_site_symmetry_1
_geom_angle_site_symmetry_2
_geom_angle_site_symmetry_3
_geom_angle_publ_flag
N1 Fe1 N2 93.83 . . . yes
N1 Fe1 N3 85.66 . . 1_565 yes
N1 Fe1 N1 175.69 . . 2_655 yes
N1 Fe1 N2 89.30 . . 2_655 yes
N1 Fe1 N3 91.30 . . 2_665 yes
N2 Fe1 N3 91.46 . . 1_565 yes
N1 Fe1 N2 89.30 2_655 . . yes
N2 Fe1 N2 87.29 . . 2_655 yes
N2 Fe1 N3 174.71 . . 2_665 yes
N1 Fe1 N3 91.30 2_655 . 1_565 yes
N2 Fe1 N3 174.71 2_655 . 1_565 yes
N3 Fe1 N3 90.23 1_565 . 2_665 yes
N1 Fe1 N2 93.83 2_655 . 2_655 yes
N1 Fe1 N3 85.66 2_655 . 2_665 yes
N2 Fe1 N3 91.46 2_655 . 2_665 yes
Fe1 N1 C1 156.69 . . . yes
Fe1 N2 C2 122.86 . . . yes
Fe1 N2 C6 121.12 . . . yes
C2 N2 C6 115.97 . . . yes
C11 N3 C12 116.80 . . . yes
Fe1 N3 C11 122.56 1_545 . . yes
Fe1 N3 C12 120.27 1_545 . . yes
Se1 C1 N1 179.18 . . . yes
N2 C2 C3 123.03 . . . yes
C2 C3 C4 121.08 . . . no
C3 C4 C5 116.44 . . . no
C3 C4 C7 122.13 . . . no
C5 C4 C7 121.36 . . . no
C4 C5 C6 119.51 . . . no
N2 C6 C5 123.88 . . . yes
C4 C7 C8 115.08 . . . no
C7 C8 C9 112.25 . . . no
C8 C9 C10 121.06 . . . no
C8 C9 C13 122.53 . . . no
C10 C9 C13 116.41 . . . no
C9 C10 C11 119.82 . . . no
N3 C11 C10 123.62 . . . yes
N3 C12 C13 123.20 . . . yes
C9 C13 C12 120.16 . . . no

loop_
_geom_bond_atom_site_label_1
_geom_bond_atom_site_label_2
_geom_bond_distance
_geom_bond_site_symmetry_1
_geom_bond_site_symmetry_2
_geom_bond_publ_flag
Se1 C1 1.7808 . . yes
Fe1 N1 2.1474 . . yes
Fe1 N2 2.2346 . . yes
Fe1 N3 2.2420 . 1_565 yes
Fe1 N1 2.1474 . 2_655 yes
Fe1 N2 2.2346 . 2_655 yes
Fe1 N3 2.2420 . 2_665 yes
N1 C1 1.1561 . . yes
N2 C2 1.3331 . . yes
N2 C6 1.3484 . . yes
N3 C11 1.3405 . . yes
N3 C12 1.3413 . . yes
C2 C3 1.3758 . . no
C3 C4 1.3839 . . no
C4 C5 1.3736 . . no
C4 C7 1.5133 . . no
C5 C6 1.3888 . . no
C7 C8 1.5438 . . no
C8 C9 1.5053 . . no
C9 C10 1.3953 . . no
C9 C13 1.3946 . . no
C10 C11 1.3774 . . no
C12 C13 1.3785 . . no
C2 H1 0.9500 . . no
C3 H2 0.9500 . . no
C5 H3 0.9400 . . no
C6 H4 0.9500 . . no
C7 H5 0.9400 . . no
C7 H6 0.9400 . . no
C8 H7 0.9500 . . no
C8 H8 0.9500 . . no
C10 H9 0.9500 . . no
C11 H10 0.9500 . . no
C12 H11 0.9500 . . no
C13 H12 0.9500 . . no
